data_4004109
loop_
_publ_author_name
'Morscher, Alexandra'
'Dyer, Matthew S.'
'Duff, Benjamin B.'
'Han, Guopeng'
'Gamon, Jacinthe'
'Daniels, Luke M.'
'Dang, Yun'
'Surta, T. Wesley'
'Robertson, Craig M.'
'Blanc, Fr\'ed\'eric'
'Claridge, John B.'
'Rosseinsky, Matthew J.'

_publ_section_title
;
 Li6SiO4Cl2: A Hexagonal Argyrodite Based on Antiperovskite Layer Stacking
;
_journal_issue 6
_journal_name_full 'Chemistry of Materials'
_journal_page_first 2206
_journal_page_last 2217
_journal_paper_doi 10.1021/acs.chemmater.1c00157
_journal_volume 33
_journal_year 2021
_chemical_formula_sum 'Cl1.97 Li5.59 O3.97 Si'
_chemical_formula_weight 200.1125
_space_group_crystal_system orthorhombic
_space_group_IT_number 33
_space_group_name_Hall 'P 2c -2n'
_space_group_name_H-M_alt 'P n a 21'
_symmetry_cell_setting orthorhombic
_cell_angle_alpha 90
_cell_angle_beta 90
_cell_angle_gamma 90
_cell_formula_units_Z 4
_cell_length_a 10.543150(5)
_cell_length_b 6.076855(3)
_cell_length_c 9.960249(5)
_cell_measurement_temperature 298.15
_cell_volume 638.1451(5)
_computing_structure_refinement TOPAS-V5
_diffrn_ambient_temperature 298.15
_diffrn_measurement_device_type I11_Beamline_at_Diamone_Light_Source
_exptl_crystal_density_diffrn 2.08296
_pd_block_id phase_1_Pna21
_pd_proc_ls_prof_R_factor 2.95056
_pd_proc_ls_prof_wR_expected 1.63756
_pd_proc_ls_prof_wR_factor 4.11322
_refine_ls_goodness_of_fit_all 6.30914
_refine_ls_number_parameters 121
_refine_ls_R_factor_all 2.95056
_refine_ls_shift/su_max 0.0435
_cod_data_source_file cm1c00157_si_003_overall.cif
_cod_data_source_block 887501-505_MAC_001_summed_0001.xye
_cod_original_sg_symbol_H-M Pna21
_cod_database_code 4004109

loop_
_space_group_symop_operation_xyz
'x, y, z '
'-x+1/2, y+1/2, z+1/2 '
'-x, -y, z+1/2 '
'x+1/2, -y+1/2, z '

loop_
_atom_site_label
_atom_site_type_symbol
_atom_site_fract_x
_atom_site_fract_y
_atom_site_fract_z
_atom_site_occupancy
_atom_site_symmetry_multiplicity
_atom_site_adp_type
_atom_site_U_iso_or_equiv
Cl1 Cl-1 0.66862(5) 0.50718(9) 0.62894 0.9799(12) 4 Biso 0
Cl2 Cl-1 0.33328(4) 0.49395(9) 0.74719(3) 0.9877(15) 4 Biso 0
Si1 Si+4 0.50232(4) 0.99692(17) 0.49074(6) 1 4 Biso 0.576(6)
O1 O-2 0.50179(12) 0.9947(3) 0.65312(7) 0.9845(19) 4 Biso 0.795(17)
O2 O-2 0.42622(10) 0.21544(17) 0.43910(13) 1.000(3) 4 Biso 0.98(4)
O3 O-2 0.43299(11) 0.77773(17) 0.42900(13) 1.000(3) 4 Biso 0.69(4)
O4 O-2 0.64698(7) 0.00621(19) 0.43587(14) 0.9849(17) 4 Biso 0.753(18)
Li1 Li+1 0.0005(2) -0.0067(8) -0.0347(4) 1.000(5) 4 Biso 1.77(6)
Li2 Li+1 0.2679(3) 0.2985(5) 0.5146(3) 0.894(9) 4 Biso 0.88(8)
Li3 Li+1 0.7519(3) 0.7531(4) 0.4316(4) 0.912(8) 4 Biso 1.12(7)
Li4 Li+1 0.3642(3) 0.8928(4) 0.7525(5) 0.978(9) 4 Biso 1.36(8)
Li5 Li+1 0.0228(3) 0.2465(4) 0.7442(4) 0.910(7) 4 Biso 1.06(8)
Li6 Li+1 0.6162(3) 0.8363(5) 0.7531(4) 0.891(10) 4 Biso 0.96(9)

loop_
_atom_site_aniso_label
_atom_site_aniso_U_11
_atom_site_aniso_U_22
_atom_site_aniso_U_33
_atom_site_aniso_U_12
_atom_site_aniso_U_13
_atom_site_aniso_U_23
Cl1 0.01264(17) 0.01210(17) 0.01455(19) -0.0018(3) -0.0001(2) -0.0006(4)
Cl2 0.01421(18) 0.01354(18) 0.0209(2) 0.0024(3) -0.0002(4) -0.0013(4)

loop_
_atom_type_symbol
_atom_type_number_in_cell
Cl1 4
Cl2 4
Si1 4
O1 4
O2 4
O3 4
O4 4
Li1 4
Li2 4
Li3 4
Li4 4
Li5 4
Li6 4

loop_
_geom_angle_atom_site_label_1
_geom_angle_atom_site_label_2
_geom_angle_atom_site_label_3
_geom_angle
_geom_angle_site_symmetry_1
_geom_angle_site_symmetry_2
_geom_angle_site_symmetry_3
Li2 Cl1 Li6 167.56(11) 4_555 1_555 1_555
Li1 Cl1 Li2 88.56(13) 2_555 1_555 4_555
Li1 Cl1 Li6 101.86(14) 2_555 1_555 1_555
Li5 Cl1 Li1 80.33(13) 4_555 1_555 2_555
Li5 Cl1 Li2 90.51(10) 4_555 1_555 4_555
Li5 Cl1 Li6 97.86(11) 4_555 1_555 1_555
Li4 Cl1 Li5 116.22(12) 4_565 1_555 4_555
Li4 Cl1 Li1 163.25(13) 4_565 1_555 2_555
Li4 Cl1 Li2 93.57(11) 4_565 1_555 4_555
Li4 Cl1 Li6 74.50(10) 4_565 1_555 1_555
Li3 Cl1 Li4 87.34(11) 1_555 1_555 4_565
Li3 Cl1 Li5 156.40(11) 1_555 1_555 4_555
Li3 Cl1 Li1 76.19(12) 1_555 1_555 2_555
Li3 Cl1 Li2 86.55(10) 1_555 1_555 4_555
Li3 Cl1 Li6 89.35(11) 1_555 1_555 1_555
Li5 Cl2 Li4 118.52(9) 4_555 1_555 1_555
Li6 Cl2 Li5 168.08(9) 4_465 1_555 4_555
Li6 Cl2 Li4 73.37(9) 4_465 1_555 1_555
Li3 Cl2 Li6 84.45(11) 3_665 1_555 4_465
Li3 Cl2 Li5 86.87(10) 3_665 1_555 4_555
Li3 Cl2 Li4 128.16(12) 3_665 1_555 1_555
Li2 Cl2 Li3 105.74(10) 1_555 1_555 3_665
Li2 Cl2 Li6 88.18(12) 1_555 1_555 4_465
Li2 Cl2 Li5 86.33(11) 1_555 1_555 4_555
Li2 Cl2 Li4 119.33(13) 1_555 1_555 1_555
Li1 Cl2 Li2 147.25(12) 4_556 1_555 1_555
Li1 Cl2 Li3 71.18(11) 4_556 1_555 3_665
Li1 Cl2 Li6 122.99(12) 4_556 1_555 4_465
Li1 Cl2 Li5 61.13(12) 4_556 1_555 4_555
Li1 Cl2 Li4 82.64(14) 4_556 1_555 1_555
O4 Si1 O1 109.92(7) 1_565 1_555 1_555
O2 Si1 O4 109.11(8) 1_565 1_555 1_565
O2 Si1 O1 108.64(8) 1_565 1_555 1_555
O3 Si1 O2 108.86(6) 1_555 1_555 1_565
O3 Si1 O4 108.75(7) 1_555 1_555 1_565
O3 Si1 O1 111.53(8) 1_555 1_555 1_555
Li4 Si1 O3 95.70(8) 3_674 1_555 1_555
Li4 Si1 O2 77.79(8) 3_674 1_555 1_565
Li4 Si1 O4 40.85(8) 3_674 1_555 1_565
Li4 Si1 O1 147.07(9) 3_674 1_555 1_555
Li6 Si1 Li4 56.06(9) 3_674 1_555 3_674
Li6 Si1 O3 77.46(7) 3_674 1_555 1_555
Li6 Si1 O2 40.33(8) 3_674 1_555 1_565
Li6 Si1 O4 96.87(8) 3_674 1_555 1_565
Li6 Si1 O1 145.93(9) 3_674 1_555 1_555
Li5 Si1 Li6 56.36(9) 2_554 1_555 3_674
Li5 Si1 Li4 57.43(9) 2_554 1_555 3_674
Li5 Si1 O3 38.32(8) 2_554 1_555 1_555
Li5 Si1 O2 96.60(8) 2_554 1_555 1_565
Li5 Si1 O4 79.56(8) 2_554 1_555 1_565
Li5 Si1 O1 147.33(10) 2_554 1_555 1_555
Li5 Si1 Li5 178.92(7) 4_565 1_555 2_554
Li5 Si1 Li6 123.21(9) 4_565 1_555 3_674
Li5 Si1 Li4 123.33(9) 4_565 1_555 3_674
Li5 Si1 O3 140.96(8) 4_565 1_555 1_555
Li5 Si1 O2 82.93(8) 4_565 1_555 1_565
Li5 Si1 O4 101.51(8) 4_565 1_555 1_565
Li5 Si1 O1 32.44(8) 4_565 1_555 1_555
Li1 Si1 Li5 63.23(9) 2_565 1_555 4_565
Li1 Si1 Li5 116.80(9) 2_565 1_555 2_554
Li1 Si1 Li6 64.75(9) 2_565 1_555 3_674
Li1 Si1 Li4 72.52(9) 2_565 1_555 3_674
Li1 Si1 O3 140.71(8) 2_565 1_555 1_555
Li1 Si1 O2 32.79(7) 2_565 1_555 1_565
Li1 Si1 O4 86.92(7) 2_565 1_555 1_565
Li1 Si1 O1 95.28(10) 2_565 1_555 1_555
Li6 Si1 Li1 113.35(9) 1_555 1_555 2_565
Li6 Si1 Li5 53.82(8) 1_555 1_555 4_565
Li6 Si1 Li5 126.57(9) 1_555 1_555 2_554
Li6 Si1 Li6 176.42(9) 1_555 1_555 3_674
Li6 Si1 Li4 126.80(9) 1_555 1_555 3_674
Li6 Si1 O3 103.76(8) 1_555 1_555 1_555
Li6 Si1 O2 136.55(8) 1_555 1_555 1_565
Li6 Si1 O4 85.95(8) 1_555 1_555 1_565
Li6 Si1 O1 30.49(8) 1_555 1_555 1_555
Li4 Si1 Li6 52.20(8) 1_555 1_555 1_555
Li4 Si1 Li1 105.87(9) 1_555 1_555 2_565
Li4 Si1 Li5 54.45(8) 1_555 1_555 4_565
Li4 Si1 Li5 124.80(9) 1_555 1_555 2_554
Li4 Si1 Li6 124.85(9) 1_555 1_555 3_674
Li4 Si1 Li4 177.77(9) 1_555 1_555 3_674
Li4 Si1 O3 86.52(8) 1_555 1_555 1_555
Li4 Si1 O2 101.71(7) 1_555 1_555 1_565
Li4 Si1 O4 138.07(8) 1_555 1_555 1_565
Li4 Si1 O1 30.98(8) 1_555 1_555 1_555
Li1 Si1 Li4 81.92(8) 2_555 1_555 1_555
Li1 Si1 Li6 75.79(9) 2_555 1_555 1_555
Li1 Si1 Li1 170.38(14) 2_555 1_555 2_565
Li1 Si1 Li5 126.38(9) 2_555 1_555 4_565
Li1 Si1 Li5 53.59(9) 2_555 1_555 2_554
Li1 Si1 Li6 106.29(9) 2_555 1_555 3_674
Li1 Si1 Li4 99.84(9) 2_555 1_555 3_674
Li1 Si1 O3 32.31(7) 2_555 1_555 1_555
Li1 Si1 O2 141.15(7) 2_555 1_555 1_565
Li1 Si1 O4 90.91(7) 2_555 1_555 1_565
Li1 Si1 O1 94.27(10) 2_555 1_555 1_555
Li2 Si1 Li1 114.74(8) 4_565 1_555 2_555
Li2 Si1 Li4 116.90(9) 4_565 1_555 1_555
Li2 Si1 Li6 72.73(8) 4_565 1_555 1_555
Li2 Si1 Li1 67.18(8) 4_565 1_555 2_565
Li2 Si1 Li5 69.88(8) 4_565 1_555 4_565
Li2 Si1 Li5 111.16(9) 4_565 1_555 2_554
Li2 Si1 Li6 108.58(9) 4_565 1_555 3_674
Li2 Si1 Li4 61.15(9) 4_565 1_555 3_674
Li2 Si1 O3 139.84(8) 4_565 1_555 1_555
Li2 Si1 O2 98.22(8) 4_565 1_555 1_565
Li2 Si1 O4 32.30(8) 4_565 1_555 1_565
Li2 Si1 O1 85.93(8) 4_565 1_555 1_555
Li3 Si1 Li2 55.27(8) 1_555 1_555 4_565
Li3 Si1 Li1 60.83(7) 1_555 1_555 2_555
Li3 Si1 Li4 118.14(9) 1_555 1_555 1_555
Li3 Si1 Li6 70.83(9) 1_555 1_555 1_555
Li3 Si1 Li1 118.17(7) 1_555 1_555 2_565
Li3 Si1 Li5 110.65(8) 1_555 1_555 4_565
Li3 Si1 Li5 70.34(9) 1_555 1_555 2_554
Li3 Si1 Li6 112.70(10) 1_555 1_555 3_674
Li3 Si1 Li4 61.95(9) 1_555 1_555 3_674
Li3 Si1 O3 85.31(7) 1_555 1_555 1_555
Li3 Si1 O2 138.67(8) 1_555 1_555 1_565
Li3 Si1 O4 31.53(7) 1_555 1_555 1_565
Li3 Si1 O1 100.97(9) 1_555 1_555 1_555
Li2 Si1 Li3 170.30(8) 1_565 1_555 1_555
Li2 Si1 Li2 118.92(4) 1_565 1_555 4_565
Li2 Si1 Li1 126.18(8) 1_565 1_555 2_555
Li2 Si1 Li4 71.04(8) 1_565 1_555 1_555
Li2 Si1 Li6 116.18(9) 1_565 1_555 1_555
Li2 Si1 Li1 53.63(8) 1_565 1_555 2_565
Li2 Si1 Li5 71.43(8) 1_565 1_555 4_565
Li2 Si1 Li5 107.67(8) 1_565 1_555 2_554
Li2 Si1 Li6 60.24(9) 1_565 1_555 3_674
Li2 Si1 Li4 108.74(9) 1_565 1_555 3_674
Li2 Si1 O3 98.88(7) 1_565 1_555 1_555
Li2 Si1 O2 31.65(7) 1_565 1_555 1_565
Li2 Si1 O4 139.36(9) 1_565 1_555 1_565
Li2 Si1 O1 85.70(8) 1_565 1_555 1_555
Li3 Si1 Li2 67.90(8) 4_465 1_555 1_565
Li3 Si1 Li3 117.11(5) 4_465 1_555 1_555
Li3 Si1 Li2 171.21(9) 4_465 1_555 4_565
Li3 Si1 Li1 59.21(7) 4_465 1_555 2_555
Li3 Si1 Li4 69.79(9) 4_465 1_555 1_555
Li3 Si1 Li6 110.02(8) 4_465 1_555 1_555
Li3 Si1 Li1 117.63(7) 4_465 1_555 2_565
Li3 Si1 Li5 118.65(9) 4_465 1_555 4_565
Li3 Si1 Li5 60.31(9) 4_465 1_555 2_554
Li3 Si1 Li6 69.20(8) 4_465 1_555 3_674
Li3 Si1 Li4 112.26(10) 4_465 1_555 3_674
Li3 Si1 O3 31.94(7) 4_465 1_555 1_555
Li3 Si1 O2 85.43(6) 4_465 1_555 1_565
Li3 Si1 O4 138.91(8) 4_465 1_555 1_565
Li3 Si1 O1 100.53(9) 4_465 1_555 1_555
Li5 O1 Si1 119.24(15) 4_565 1_555 1_555
Li6 O1 Li5 95.87(15) 1_555 1_555 4_565
Li6 O1 Si1 122.97(14) 1_555 1_555 1_555
Li4 O1 Li6 92.81(16) 1_555 1_555 1_555
Li4 O1 Li5 96.71(15) 1_555 1_555 4_565
Li4 O1 Si1 122.47(14) 1_555 1_555 1_555
O2 O1 Li4 111.28(12) 1_565 1_555 1_555
O2 O1 Li6 154.39(13) 1_565 1_555 1_555
O2 O1 Li5 90.01(13) 1_565 1_555 4_565
O2 O1 Si1 35.90(5) 1_565 1_555 1_555
O4 O1 O2 60.15(4) 1_565 1_555 1_565
O4 O1 Li4 153.16(13) 1_565 1_555 1_555
O4 O1 Li6 94.42(13) 1_565 1_555 1_555
O4 O1 Li5 108.19(13) 1_565 1_555 4_565
O4 O1 Si1 35.09(4) 1_565 1_555 1_555
O3 O1 O4 59.45(4) 1_555 1_555 1_565
O3 O1 O2 59.89(4) 1_555 1_555 1_565
O3 O1 Li4 93.89(13) 1_555 1_555 1_555
O3 O1 Li6 111.70(13) 1_555 1_555 1_555
O3 O1 Li5 149.89(13) 1_555 1_555 4_565
O3 O1 Si1 34.49(5) 1_555 1_555 1_555
O3 O1 O3 175.18(7) 3_675 1_555 1_555
O3 O1 O4 125.03(6) 3_675 1_555 1_565
O3 O1 O2 123.14(6) 3_675 1_555 1_565
O3 O1 Li4 81.52(12) 3_675 1_555 1_555
O3 O1 Li6 67.30(12) 3_675 1_555 1_555
O3 O1 Li5 33.28(12) 3_675 1_555 4_565
O3 O1 Si1 150.16(8) 3_675 1_555 1_555
Li1 O2 Si1 119.05(12) 2_555 1_555 1_545
Li2 O2 Li1 93.90(14) 1_555 1_555 2_555
Li2 O2 Si1 121.51(12) 1_555 1_555 1_545
Li6 O2 Li2 102.68(14) 3_664 1_555 1_555
Li6 O2 Li1 112.04(15) 3_664 1_555 2_555
Li6 O2 Si1 106.46(10) 3_664 1_555 1_545
O1 O2 Li6 139.58(10) 1_545 1_555 3_664
O1 O2 Li2 94.61(11) 1_545 1_555 1_555
O1 O2 Li1 102.75(12) 1_545 1_555 2_555
O1 O2 Si1 35.46(4) 1_545 1_555 1_545
O4 O2 O1 60.11(5) 1_555 1_555 1_545
O4 O2 Li6 96.53(10) 1_555 1_555 3_664
O4 O2 Li2 154.62(12) 1_555 1_555 1_555
O4 O2 Li1 94.11(10) 1_555 1_555 2_555
O4 O2 Si1 35.28(4) 1_555 1_555 1_545
O3 O2 O4 59.81(4) 1_545 1_555 1_555
O3 O2 O1 61.00(5) 1_545 1_555 1_545
O3 O2 Li6 78.90(10) 1_545 1_555 3_664
O3 O2 Li2 107.69(11) 1_545 1_555 1_555
O3 O2 Li1 153.34(11) 1_545 1_555 2_555
O3 O2 Si1 35.63(4) 1_545 1_555 1_545
Li4 O2 O3 74.60(7) 3_664 1_555 1_545
Li4 O2 O4 39.74(8) 3_664 1_555 1_555
Li4 O2 O1 99.71(9) 3_664 1_555 1_545
Li4 O2 Li6 62.28(12) 3_664 1_555 3_664
Li4 O2 Li2 164.46(14) 3_664 1_555 1_555
Li4 O2 Li1 88.84(12) 3_664 1_555 2_555
Li4 O2 Si1 69.56(8) 3_664 1_555 1_545
Li1 O3 Si1 120.22(12) 2_555 1_555 1_555
Li5 O3 Li1 90.15(14) 2_554 1_555 2_555
Li5 O3 Si1 109.50(10) 2_554 1_555 1_555
Li3 O3 Li5 104.27(15) 4_465 1_555 2_554
Li3 O3 Li1 106.02(13) 4_465 1_555 2_555
Li3 O3 Si1 121.19(10) 4_465 1_555 1_555
O4 O3 Li3 153.90(10) 1_565 1_555 4_465
O4 O3 Li5 82.48(10) 1_565 1_555 2_554
O4 O3 Li1 99.06(10) 1_565 1_555 2_555
O4 O3 Si1 35.40(4) 1_565 1_555 1_555
O2 O3 O4 59.90(4) 1_565 1_555 1_565
O2 O3 Li3 94.03(9) 1_565 1_555 4_465
O2 O3 Li5 98.19(9) 1_565 1_555 2_554
O2 O3 Li1 155.71(12) 1_565 1_555 2_555
O2 O3 Si1 35.51(4) 1_565 1_555 1_555
O1 O3 O2 59.11(5) 1_555 1_555 1_565
O1 O3 O4 59.51(5) 1_555 1_555 1_565
O1 O3 Li3 107.73(11) 1_555 1_555 4_465
O1 O3 Li5 141.51(10) 1_555 1_555 2_554
O1 O3 Li1 100.87(13) 1_555 1_555 2_555
O1 O3 Si1 33.98(4) 1_555 1_555 1_555
Li6 O3 O1 98.57(9) 3_674 1_555 1_555
Li6 O3 O2 39.60(8) 3_674 1_555 1_565
Li6 O3 O4 75.55(7) 3_674 1_555 1_565
Li6 O3 Li3 84.92(11) 3_674 1_555 4_465
Li6 O3 Li5 63.44(11) 3_674 1_555 2_554
Li6 O3 Li1 153.40(14) 3_674 1_555 2_555
Li6 O3 Si1 69.99(8) 3_674 1_555 1_555
O1 O3 Li6 34.75(8) 3_674 1_555 3_674
O1 O3 O1 116.69(4) 3_674 1_555 1_555
O1 O3 O2 66.46(5) 3_674 1_555 1_565
O1 O3 O4 66.86(5) 3_674 1_555 1_565
O1 O3 Li3 105.77(11) 3_674 1_555 4_465
O1 O3 Li5 31.73(8) 3_674 1_555 2_554
O1 O3 Li1 118.96(12) 3_674 1_555 2_555
O1 O3 Si1 82.72(5) 3_674 1_555 1_555
Li3 O4 Si1 121.90(11) 1_545 1_555 1_545
Li2 O4 Li3 97.11(14) 4_555 1_555 1_545
Li2 O4 Si1 120.73(12) 4_555 1_555 1_545
Li4 O4 Li2 103.40(14) 3_664 1_555 4_555
Li4 O4 Li3 105.82(15) 3_664 1_555 1_545
Li4 O4 Si1 105.82(10) 3_664 1_555 1_545
O3 O4 Li4 95.18(10) 1_545 1_555 3_664
O3 O4 Li2 154.72(12) 1_545 1_555 4_555
O3 O4 Li3 94.09(10) 1_545 1_555 1_545
O3 O4 Si1 35.85(5) 1_545 1_555 1_545
O1 O4 O3 61.04(4) 1_545 1_555 1_545
O1 O4 Li4 138.18(10) 1_545 1_555 3_664
O1 O4 Li2 93.81(11) 1_545 1_555 4_555
O1 O4 Li3 109.50(12) 1_545 1_555 1_545
O1 O4 Si1 35.00(4) 1_545 1_555 1_545
O2 O4 O1 59.74(4) 1_555 1_555 1_545
O2 O4 O3 60.29(4) 1_555 1_555 1_545
O2 O4 Li4 78.79(10) 1_555 1_555 3_664
O2 O4 Li2 106.42(11) 1_555 1_555 4_555
O2 O4 Li3 154.37(10) 1_555 1_555 1_545
O2 O4 Si1 35.61(5) 1_555 1_555 1_545
Li5 O4 O2 75.00(6) 2_544 1_555 1_555
Li5 O4 O1 99.09(8) 2_544 1_555 1_545
Li5 O4 O3 38.24(8) 2_544 1_555 1_545
Li5 O4 Li4 62.45(11) 2_544 1_555 3_664
Li5 O4 Li2 165.53(13) 2_544 1_555 4_555
Li5 O4 Li3 84.78(11) 2_544 1_555 1_545
Li5 O4 Si1 68.99(8) 2_544 1_555 1_545
O3 Li1 O2 129.84(15) 2_544 1_555 2_544
Cl1 Li1 O3 111.6(2) 2_544 1_555 2_544
Cl1 Li1 O2 115.4(2) 2_544 1_555 2_544
Li5 Li1 Cl1 126.53(17) 1_554 1_555 2_544
Li5 Li1 O3 45.05(12) 1_554 1_555 2_544
Li5 Li1 O2 111.37(17) 1_554 1_555 2_544
Li2 Li1 Li5 108.25(13) 2_544 1_555 1_554
Li2 Li1 Cl1 123.21(17) 2_544 1_555 2_544
Li2 Li1 O3 95.60(12) 2_544 1_555 2_544
Li2 Li1 O2 43.39(10) 2_544 1_555 2_544
Cl2 Li1 Li2 135.07(17) 4_454 1_555 2_544
Cl2 Li1 Li5 53.52(9) 4_454 1_555 1_554
Cl2 Li1 Cl1 93.32(8) 4_454 1_555 2_544
Cl2 Li1 O3 93.43(16) 4_454 1_555 2_544
Cl2 Li1 O2 100.17(17) 4_454 1_555 2_544
Si1 Li1 Cl2 94.96(13) 2_534 1_555 4_454
Si1 Li1 Li2 64.27(12) 2_534 1_555 2_544
Si1 Li1 Li5 129.63(16) 2_534 1_555 1_554
Si1 Li1 Cl1 88.34(13) 2_534 1_555 2_544
Si1 Li1 O3 157.82(14) 2_534 1_555 2_544
Si1 Li1 O2 28.16(8) 2_534 1_555 2_544
Li3 Li1 Si1 121.41(12) 3_664 1_555 2_534
Li3 Li1 Cl2 116.11(15) 3_664 1_555 4_454
Li3 Li1 Li2 58.58(10) 3_664 1_555 2_544
Li3 Li1 Li5 63.08(12) 3_664 1_555 1_554
Li3 Li1 Cl1 133.45(18) 3_664 1_555 2_544
Li3 Li1 O3 37.20(8) 3_664 1_555 2_544
Li3 Li1 O2 95.00(11) 3_664 1_555 2_544
Si1 Li1 Li3 60.90(10) 2_544 1_555 3_664
Si1 Li1 Si1 170.38(14) 2_544 1_555 2_534
Si1 Li1 Cl2 91.75(13) 2_544 1_555 4_454
Si1 Li1 Li2 114.94(13) 2_544 1_555 2_544
Si1 Li1 Li5 59.99(12) 2_544 1_555 1_554
Si1 Li1 Cl1 84.40(13) 2_544 1_555 2_544
Si1 Li1 O3 27.46(8) 2_544 1_555 2_544
Si1 Li1 O2 155.90(14) 2_544 1_555 2_544
Li3 Li1 Si1 59.68(10) 2_544 1_555 2_544
Li3 Li1 Li3 117.63(17) 2_544 1_555 3_664
Li3 Li1 Si1 120.40(12) 2_544 1_555 2_534
Li3 Li1 Cl2 50.49(8) 2_544 1_555 4_454
Li3 Li1 Li2 173.73(16) 2_544 1_555 2_544
Li3 Li1 Li5 72.39(13) 2_544 1_555 1_554
Li3 Li1 Cl1 54.84(9) 2_544 1_555 2_544
Li3 Li1 O3 80.44(16) 2_544 1_555 2_544
Li3 Li1 O2 142.57(18) 2_544 1_555 2_544
Li5 Li1 Li3 105.25(12) 3_554 1_555 2_544
Li5 Li1 Si1 112.81(13) 3_554 1_555 2_544
Li5 Li1 Li3 113.44(13) 3_554 1_555 3_664
Li5 Li1 Si1 57.57(10) 3_554 1_555 2_534
Li5 Li1 Cl2 130.45(13) 3_554 1_555 4_454
Li5 Li1 Li2 73.32(13) 3_554 1_555 2_544
Li5 Li1 Li5 172.7(2) 3_554 1_555 1_554
Li5 Li1 Cl1 50.44(9) 3_554 1_555 2_544
Li5 Li1 O3 128.16(18) 3_554 1_555 2_544
Li5 Li1 O2 74.80(15) 3_554 1_555 2_544
Li6 Li1 Li5 109.11(17) 4_454 1_555 3_554
Li6 Li1 Li3 125.47(14) 4_454 1_555 2_544
Li6 Li1 Si1 133.74(14) 4_454 1_555 2_544
Li6 Li1 Li3 85.20(10) 4_454 1_555 3_664
Li6 Li1 Si1 55.09(10) 4_454 1_555 2_534
Li6 Li1 Cl2 75.02(11) 4_454 1_555 4_454
Li6 Li1 Li2 60.31(12) 4_454 1_555 2_544
Li6 Li1 Li5 77.39(13) 4_454 1_555 1_554
Li6 Li1 Cl1 139.34(19) 4_454 1_555 2_544
Li6 Li1 O3 107.90(14) 4_454 1_555 2_544
Li6 Li1 O2 34.55(11) 4_454 1_555 2_544
O4 Li2 O2 126.08(17) 4_455 1_555 1_555
Cl1 Li2 O4 112.46(15) 4_455 1_555 4_455
Cl1 Li2 O2 111.29(14) 4_455 1_555 1_555
Cl2 Li2 Cl1 92.56(11) 1_555 1_555 4_455
Cl2 Li2 O4 104.48(13) 1_555 1_555 4_455
Cl2 Li2 O2 103.46(14) 1_555 1_555 1_555
Li1 Li2 Cl2 74.77(11) 2_555 1_555 1_555
Li1 Li2 Cl1 142.87(16) 2_555 1_555 4_455
Li1 Li2 O4 104.53(16) 2_555 1_555 4_455
Li1 Li2 O2 42.71(12) 2_555 1_555 1_555
Li3 Li2 Li1 65.82(13) 4_465 1_555 2_555
Li3 Li2 Cl2 80.96(11) 4_465 1_555 1_555
Li3 Li2 Cl1 147.68(15) 4_465 1_555 4_455
Li3 Li2 O4 41.25(9) 4_465 1_555 4_455
Li3 Li2 O2 101.00(14) 4_465 1_555 1_555
Li6 Li2 Li3 91.91(12) 3_664 1_555 4_465
Li6 Li2 Li1 66.46(12) 3_664 1_555 2_555
Li6 Li2 Cl2 139.92(14) 3_664 1_555 1_555
Li6 Li2 Cl1 112.13(12) 3_664 1_555 4_455
Li6 Li2 O4 94.88(14) 3_664 1_555 4_455
Li6 Li2 O2 39.04(10) 3_664 1_555 1_555
Li4 Li2 Li6 59.10(11) 2_544 1_555 3_664
Li4 Li2 Li3 62.62(11) 2_544 1_555 4_465
Li4 Li2 Li1 99.96(13) 2_544 1_555 2_555
Li4 Li2 Cl2 141.21(13) 2_544 1_555 1_555
Li4 Li2 Cl1 110.74(13) 2_544 1_555 4_455
Li4 Li2 O4 38.54(9) 2_544 1_555 4_455
Li4 Li2 O2 96.52(14) 2_544 1_555 1_555
Si1 Li2 Li4 55.60(9) 4_465 1_555 2_544
Si1 Li2 Li6 114.56(12) 4_465 1_555 3_664
Si1 Li2 Li3 62.44(9) 4_465 1_555 4_465
Si1 Li2 Li1 128.26(15) 4_465 1_555 2_555
Si1 Li2 Cl2 96.97(10) 4_465 1_555 1_555
Si1 Li2 Cl1 87.30(10) 4_465 1_555 4_455
Si1 Li2 O4 26.97(6) 4_465 1_555 4_455
Si1 Li2 O2 151.37(15) 4_465 1_555 1_555
Si1 Li2 Si1 164.60(12) 1_545 1_555 4_465
Si1 Li2 Li4 114.60(12) 1_545 1_555 2_544
Si1 Li2 Li6 56.16(9) 1_545 1_555 3_664
Si1 Li2 Li3 126.31(13) 1_545 1_555 4_465
Si1 Li2 Li1 62.10(12) 1_545 1_555 2_555
Si1 Li2 Cl2 97.07(10) 1_545 1_555 1_555
Si1 Li2 Cl1 85.80(9) 1_545 1_555 4_455
Si1 Li2 O4 150.66(15) 1_545 1_555 4_455
Si1 Li2 O2 26.84(6) 1_545 1_555 1_555
O3 Li3 O4 131.34(15) 4_565 1_555 1_565
Cl2 Li3 O3 106.54(14) 3_664 1_555 4_565
Cl2 Li3 O4 106.83(14) 3_664 1_555 1_565
Cl1 Li3 Cl2 94.99(9) 1_555 1_555 3_664
Cl1 Li3 O3 106.75(13) 1_555 1_555 4_565
Cl1 Li3 O4 104.50(14) 1_555 1_555 1_565
Li2 Li3 Cl1 110.32(13) 4_565 1_555 1_555
Li2 Li3 Cl2 142.74(14) 4_565 1_555 3_664
Li2 Li3 O3 92.21(12) 4_565 1_555 4_565
Li2 Li3 O4 41.64(9) 4_565 1_555 1_565
Li5 Li3 Li2 97.58(11) 3_664 1_555 4_565
Li5 Li3 Cl1 136.68(11) 3_664 1_555 1_555
Li5 Li3 Cl2 80.29(11) 3_664 1_555 3_664
Li5 Li3 O3 37.75(10) 3_664 1_555 4_565
Li5 Li3 O4 118.16(14) 3_664 1_555 1_565
Li1 Li3 Li5 52.74(11) 3_665 1_555 3_664
Li1 Li3 Li2 55.60(12) 3_665 1_555 4_565
Li1 Li3 Cl1 119.52(14) 3_665 1_555 1_555
Li1 Li3 Cl2 132.97(14) 3_665 1_555 3_664
Li1 Li3 O3 36.78(10) 3_665 1_555 4_565
Li1 Li3 O4 95.00(13) 3_665 1_555 1_565
Li4 Li3 Li1 92.94(12) 3_674 1_555 3_665
Li4 Li3 Li5 87.33(12) 3_674 1_555 3_664
Li4 Li3 Li2 61.28(11) 3_674 1_555 4_565
Li4 Li3 Cl1 134.92(12) 3_674 1_555 1_555
Li4 Li3 Cl2 81.48(11) 3_674 1_555 3_664
Li4 Li3 O3 117.39(14) 3_674 1_555 4_565
Li4 Li3 O4 37.48(11) 3_674 1_555 1_565
Si1 Li3 Li4 55.19(8) 1_555 1_555 3_674
Si1 Li3 Li1 117.88(12) 1_555 1_555 3_665
Si1 Li3 Li5 142.20(12) 1_555 1_555 3_664
Si1 Li3 Li2 62.29(9) 1_555 1_555 4_565
Si1 Li3 Cl1 81.05(8) 1_555 1_555 1_555
Si1 Li3 Cl2 96.92(9) 1_555 1_555 3_664
Si1 Li3 O3 154.26(13) 1_555 1_555 4_565
Si1 Li3 O4 26.57(6) 1_555 1_555 1_565
Si1 Li3 Si1 158.03(13) 4_565 1_555 1_555
Si1 Li3 Li4 142.91(13) 4_565 1_555 3_674
Si1 Li3 Li1 59.89(10) 4_565 1_555 3_665
Si1 Li3 Li5 56.55(8) 4_565 1_555 3_664
Si1 Li3 Li2 111.27(12) 4_565 1_555 4_565
Si1 Li3 Cl1 82.17(8) 4_565 1_555 1_555
Si1 Li3 Cl2 98.57(9) 4_565 1_555 3_664
Si1 Li3 O3 26.87(6) 4_565 1_555 4_565
Si1 Li3 O4 152.88(13) 4_565 1_555 1_565
Li1 Li3 Si1 117.32(12) 2_555 1_555 4_565
Li1 Li3 Si1 59.49(10) 2_555 1_555 1_555
Li1 Li3 Li4 94.44(12) 2_555 1_555 3_674
Li1 Li3 Li1 167.52(19) 2_555 1_555 3_665
Li1 Li3 Li5 137.66(14) 2_555 1_555 3_664
Li1 Li3 Li2 120.25(14) 2_555 1_555 4_565
Li1 Li3 Cl1 48.96(8) 2_555 1_555 1_555
Li1 Li3 Cl2 58.33(9) 2_555 1_555 3_664
Li1 Li3 O3 143.41(15) 2_555 1_555 4_565
Li1 Li3 O4 84.84(13) 2_555 1_555 1_565
O4 Li4 O1 116.40(16) 3_665 1_555 1_555
Cl2 Li4 O4 109.11(17) 1_555 1_555 3_665
Cl2 Li4 O1 114.95(16) 1_555 1_555 1_555
Cl1 Li4 Cl2 96.98(11) 4_465 1_555 1_555
Cl1 Li4 O4 109.96(13) 4_465 1_555 3_665
Cl1 Li4 O1 107.62(18) 4_465 1_555 1_555
Li6 Li4 Cl1 149.1(2) 1_555 1_555 4_465
Li6 Li4 Cl2 90.29(10) 1_555 1_555 1_555
Li6 Li4 O4 95.69(16) 1_555 1_555 3_665
Li6 Li4 O1 43.22(11) 1_555 1_555 1_555
Li5 Li4 Li6 60.05(10) 4_565 1_555 1_555
Li5 Li4 Cl1 107.14(13) 4_565 1_555 4_465
Li5 Li4 Cl2 150.17(13) 4_565 1_555 1_555
Li5 Li4 O4 79.21(14) 4_565 1_555 3_665
Li5 Li4 O1 41.18(10) 4_565 1_555 1_555
Si1 Li4 Li5 62.42(11) 3_675 1_555 4_565
Si1 Li4 Li6 62.40(11) 3_675 1_555 1_555
Si1 Li4 Cl1 140.35(13) 3_675 1_555 4_465
Si1 Li4 Cl2 108.54(13) 3_675 1_555 1_555
Si1 Li4 O4 33.32(7) 3_675 1_555 3_665
Si1 Li4 O1 88.83(11) 3_675 1_555 1_555
O2 Li4 Si1 32.65(5) 3_665 1_555 3_675
O2 Li4 Li5 75.10(10) 3_665 1_555 4_565
O2 Li4 Li6 39.65(10) 3_665 1_555 1_555
O2 Li4 Cl1 170.92(17) 3_665 1_555 4_465
O2 Li4 Cl2 83.85(9) 3_665 1_555 1_555
O2 Li4 O4 61.47(11) 3_665 1_555 3_665
O2 Li4 O1 79.99(11) 3_665 1_555 1_555
Li6 Li4 O2 123.57(15) 4_465 1_555 3_665
Li6 Li4 Si1 123.15(17) 4_465 1_555 3_675
Li6 Li4 Li5 155.32(13) 4_465 1_555 4_565
Li6 Li4 Li6 144.60(11) 4_465 1_555 1_555
Li6 Li4 Cl1 51.80(9) 4_465 1_555 4_465
Li6 Li4 Cl2 54.32(8) 4_465 1_555 1_555
Li6 Li4 O4 95.37(15) 4_465 1_555 3_665
Li6 Li4 O1 147.7(2) 4_465 1_555 1_555
Li2 Li4 Li6 60.07(12) 2_555 1_555 4_465
Li2 Li4 O2 76.05(13) 2_555 1_555 3_665
Li2 Li4 Si1 63.25(12) 2_555 1_555 3_675
Li2 Li4 Li5 117.21(17) 2_555 1_555 4_565
Li2 Li4 Li6 115.58(18) 2_555 1_555 1_555
Li2 Li4 Cl1 95.31(11) 2_555 1_555 4_465
Li2 Li4 Cl2 76.63(11) 2_555 1_555 1_555
Li2 Li4 O4 38.07(10) 2_555 1_555 3_665
Li2 Li4 O1 152.08(19) 2_555 1_555 1_555
Li3 Li4 Li2 56.10(11) 3_675 1_555 2_555
Li3 Li4 Li6 88.63(12) 3_675 1_555 4_465
Li3 Li4 O2 95.11(14) 3_675 1_555 3_665
Li3 Li4 Si1 62.86(10) 3_675 1_555 3_675
Li3 Li4 Li5 72.57(11) 3_675 1_555 4_565
Li3 Li4 Li6 119.14(15) 3_675 1_555 1_555
Li3 Li4 Cl1 77.50(9) 3_675 1_555 4_465
Li3 Li4 Cl2 131.14(15) 3_675 1_555 1_555
Li3 Li4 O4 36.69(9) 3_675 1_555 3_665
Li3 Li4 O1 112.88(13) 3_675 1_555 1_555
Si1 Li4 Li3 123.00(11) 1_555 1_555 3_675
Si1 Li4 Li2 178.52(8) 1_555 1_555 2_555
Si1 Li4 Li6 121.35(16) 1_555 1_555 4_465
Si1 Li4 O2 103.06(9) 1_555 1_555 3_665
Si1 Li4 Si1 115.37(9) 1_555 1_555 3_675
Si1 Li4 Li5 61.34(11) 1_555 1_555 4_565
Si1 Li4 Li6 63.60(12) 1_555 1_555 1_555
Si1 Li4 Cl1 85.52(12) 1_555 1_555 4_465
Si1 Li4 Cl2 104.50(13) 1_555 1_555 1_555
Si1 Li4 O4 140.47(12) 1_555 1_555 3_665
Si1 Li4 O1 26.55(8) 1_555 1_555 1_555
O3 Li5 O1 114.99(15) 2_545 1_555 4_465
Cl1 Li5 O3 111.08(14) 4_455 1_555 2_545
Cl1 Li5 O1 112.51(18) 4_455 1_555 4_465
Cl2 Li5 Cl1 98.06(9) 4_455 1_555 4_455
Cl2 Li5 O3 104.13(16) 4_455 1_555 2_545
Cl2 Li5 O1 114.56(15) 4_455 1_555 4_465
Li1 Li5 Cl2 65.35(10) 1_556 1_555 4_455
Li1 Li5 Cl1 94.48(12) 1_556 1_555 4_455
Li1 Li5 O3 44.80(13) 1_556 1_555 2_545
Li1 Li5 O1 152.3(2) 1_556 1_555 4_465
Li6 Li5 Li1 122.44(19) 4_465 1_555 1_556
Li6 Li5 Cl2 147.30(13) 4_465 1_555 4_455
Li6 Li5 Cl1 111.89(14) 4_465 1_555 4_455
Li6 Li5 O3 77.72(13) 4_465 1_555 2_545
Li6 Li5 O1 42.18(10) 4_465 1_555 4_465
Li4 Li5 Li6 58.53(10) 4_465 1_555 4_465
Li4 Li5 Li1 112.08(18) 4_465 1_555 1_556
Li4 Li5 Cl2 88.81(11) 4_465 1_555 4_455
Li4 Li5 Cl1 152.93(19) 4_465 1_555 4_455
Li4 Li5 O3 92.29(15) 4_465 1_555 2_545
Li4 Li5 O1 42.11(11) 4_465 1_555 4_465
Si1 Li5 Li4 60.15(11) 2_545 1_555 4_465
Si1 Li5 Li6 61.10(11) 2_545 1_555 4_465
Si1 Li5 Li1 66.43(14) 2_545 1_555 1_556
Si1 Li5 Cl2 103.04(12) 2_545 1_555 4_455
Si1 Li5 Cl1 141.30(14) 2_545 1_555 4_455
Si1 Li5 O3 32.18(7) 2_545 1_555 2_545
Si1 Li5 O1 87.57(11) 2_545 1_555 4_465
Si1 Li5 Si1 115.89(8) 4_465 1_555 2_545
Si1 Li5 Li4 64.21(11) 4_465 1_555 4_465
Si1 Li5 Li6 64.26(11) 4_465 1_555 4_465
Si1 Li5 Li1 170.27(14) 4_465 1_555 1_556
Si1 Li5 Cl2 105.13(12) 4_465 1_555 4_455
Si1 Li5 Cl1 88.73(12) 4_465 1_555 4_455
Si1 Li5 O3 141.63(11) 4_465 1_555 2_545
Si1 Li5 O1 28.32(8) 4_465 1_555 4_465
Li3 Li5 Si1 125.53(11) 3_665 1_555 4_465
Li3 Li5 Si1 63.14(10) 3_665 1_555 2_545
Li3 Li5 Li4 117.22(14) 3_665 1_555 4_465
Li3 Li5 Li6 72.21(11) 3_665 1_555 4_465
Li3 Li5 Li1 64.18(12) 3_665 1_555 1_556
Li3 Li5 Cl2 128.88(14) 3_665 1_555 4_455
Li3 Li5 Cl1 78.33(10) 3_665 1_555 4_455
Li3 Li5 O3 37.98(9) 3_665 1_555 2_545
Li3 Li5 O1 113.64(13) 3_665 1_555 4_465
O4 Li5 Li3 94.24(13) 2_555 1_555 3_665
O4 Li5 Si1 102.52(8) 2_555 1_555 4_465
O4 Li5 Si1 31.44(4) 2_555 1_555 2_545
O4 Li5 Li4 38.34(10) 2_555 1_555 4_465
O4 Li5 Li6 73.16(10) 2_555 1_555 4_465
O4 Li5 Li1 74.54(13) 2_555 1_555 1_556
O4 Li5 Cl2 79.89(9) 2_555 1_555 4_455
O4 Li5 Cl1 168.72(15) 2_555 1_555 4_455
O4 Li5 O3 59.27(10) 2_555 1_555 2_545
O4 Li5 O1 78.16(10) 2_555 1_555 4_465
Li1 Li5 O4 138.15(12) 3_555 1_555 2_555
Li1 Li5 Li3 127.41(13) 3_555 1_555 3_665
Li1 Li5 Si1 59.20(12) 3_555 1_555 4_465
Li1 Li5 Si1 169.45(12) 3_555 1_555 2_545
Li1 Li5 Li4 110.32(16) 3_555 1_555 4_465
Li1 Li5 Li6 119.25(18) 3_555 1_555 4_465
Li1 Li5 Li1 116.74(8) 3_555 1_555 1_556
Li1 Li5 Cl2 70.99(10) 3_555 1_555 4_455
Li1 Li5 Cl1 49.23(9) 3_555 1_555 4_455
Li1 Li5 O3 156.46(14) 3_555 1_555 2_545
Li1 Li5 O1 87.18(17) 3_555 1_555 4_465
O2 Li6 O1 116.95(16) 3_665 1_555 1_555
Cl1 Li6 O2 114.17(14) 1_555 1_555 3_665
Cl1 Li6 O1 107.85(18) 1_555 1_555 1_555
Cl2 Li6 Cl1 96.87(11) 4_565 1_555 1_555
Cl2 Li6 O2 107.49(16) 4_565 1_555 3_665
Cl2 Li6 O1 111.73(15) 4_565 1_555 1_555
Li4 Li6 Cl2 148.33(13) 1_555 1_555 4_565
Li4 Li6 Cl1 109.38(14) 1_555 1_555 1_555
Li4 Li6 O2 78.07(15) 1_555 1_555 3_665
Li4 Li6 O1 43.97(11) 1_555 1_555 1_555
Li5 Li6 Li4 61.42(10) 4_565 1_555 1_555
Li5 Li6 Cl2 86.91(11) 4_565 1_555 4_565
Li5 Li6 Cl1 146.9(2) 4_565 1_555 1_555
Li5 Li6 O2 95.69(16) 4_565 1_555 3_665
Li5 Li6 O1 41.95(11) 4_565 1_555 1_555
Si1 Li6 Li5 62.55(11) 3_675 1_555 4_565
Si1 Li6 Li4 61.54(12) 3_675 1_555 1_555
Si1 Li6 Cl2 105.78(12) 3_675 1_555 4_565
Si1 Li6 Cl1 144.75(14) 3_675 1_555 1_555
Si1 Li6 O2 33.21(7) 3_675 1_555 3_665
Si1 Li6 O1 88.62(12) 3_675 1_555 1_555
Li4 Li6 Si1 123.62(17) 4_565 1_555 3_675
Li4 Li6 Li5 139.21(13) 4_565 1_555 4_565
Li4 Li6 Li4 159.34(12) 4_565 1_555 1_555
Li4 Li6 Cl2 52.31(8) 4_565 1_555 4_565
Li4 Li6 Cl1 53.70(9) 4_565 1_555 1_555
Li4 Li6 O2 97.47(16) 4_565 1_555 3_665
Li4 Li6 O1 145.6(2) 4_565 1_555 1_555
O3 Li6 Li4 121.74(14) 3_675 1_555 4_565
O3 Li6 Si1 32.56(5) 3_675 1_555 3_675
O3 Li6 Li5 38.84(10) 3_675 1_555 4_565
O3 Li6 Li4 74.16(11) 3_675 1_555 1_555
O3 Li6 Cl2 81.30(9) 3_675 1_555 4_565
O3 Li6 Cl1 174.15(14) 3_675 1_555 1_555
O3 Li6 O2 61.50(11) 3_675 1_555 3_665
O3 Li6 O1 77.95(11) 3_675 1_555 1_555
Li2 Li6 O3 76.95(12) 3_665 1_555 3_675
Li2 Li6 Li4 60.83(13) 3_665 1_555 4_565
Li2 Li6 Si1 63.59(11) 3_665 1_555 3_675
Li2 Li6 Li5 115.55(17) 3_665 1_555 4_565
Li2 Li6 Li4 116.25(18) 3_665 1_555 1_555
Li2 Li6 Cl2 76.15(11) 3_665 1_555 4_565
Li2 Li6 Cl1 97.23(11) 3_665 1_555 1_555
Li2 Li6 O2 38.28(10) 3_665 1_555 3_665
Li2 Li6 O1 152.11(19) 3_665 1_555 1_555
Si1 Li6 Li2 177.10(9) 1_555 1_555 3_665
Si1 Li6 O3 100.62(9) 1_555 1_555 3_675
Si1 Li6 Li4 119.89(16) 1_555 1_555 4_565
Si1 Li6 Si1 115.15(9) 1_555 1_555 3_675
Si1 Li6 Li5 61.92(11) 1_555 1_555 4_565
Si1 Li6 Li4 64.20(12) 1_555 1_555 1_555
Si1 Li6 Cl2 102.00(12) 1_555 1_555 4_565
Si1 Li6 Cl1 85.18(12) 1_555 1_555 1_555
Si1 Li6 O2 141.81(13) 1_555 1_555 3_665
Si1 Li6 O1 26.54(8) 1_555 1_555 1_555
Li1 Li6 Si1 128.83(11) 4_556 1_555 1_555
Li1 Li6 Li2 53.23(11) 4_556 1_555 3_665
Li1 Li6 O3 92.22(14) 4_556 1_555 3_675
Li1 Li6 Li4 92.55(13) 4_556 1_555 4_565
Li1 Li6 Si1 60.16(11) 4_556 1_555 3_675
Li1 Li6 Li5 118.24(16) 4_556 1_555 4_565
Li1 Li6 Li4 72.52(12) 4_556 1_555 1_555
Li1 Li6 Cl2 128.96(15) 4_556 1_555 4_565
Li1 Li6 Cl1 84.60(11) 4_556 1_555 1_555
Li1 Li6 O2 33.41(10) 4_556 1_555 3_665
Li1 Li6 O1 116.21(14) 4_556 1_555 1_555

loop_
_geom_bond_atom_site_label_1
_geom_bond_atom_site_label_2
_geom_bond_distance
_geom_bond_site_symmetry_1
_geom_bond_site_symmetry_2
Cl1 Li6 2.415(3) 1_555 1_555
Cl1 Li2 2.417(3) 1_555 4_555
Cl1 Li1 2.417(3) 1_555 2_555
Cl1 Li5 2.461(3) 1_555 4_555
Cl1 Li4 2.477(3) 1_555 4_565
Cl1 Li3 2.620(3) 1_555 1_555
Cl2 Li4 2.446(3) 1_555 1_555
Cl2 Li5 2.476(3) 1_555 4_555
Cl2 Li6 2.511(3) 1_555 4_465
Cl2 Li3 2.537(3) 1_555 3_665
Cl2 Li2 2.693(3) 1_555 1_555
Cl2 Li1 2.798(3) 1_555 4_556
Si1 O1 1.6174(9) 1_555 1_555
Si1 O4 1.6211(10) 1_555 1_565
Si1 O2 1.6345(14) 1_555 1_565
Si1 O3 1.6391(14) 1_555 1_555
Si1 Li4 2.839(4) 1_555 3_674
Si1 Li6 2.862(4) 1_555 3_674
Si1 Li5 2.901(4) 1_555 2_554
Si1 Li5 2.975(4) 1_555 4_565
Si1 Li1 3.027(5) 1_555 2_565
Si1 Li6 3.037(4) 1_555 1_555
Si1 Li4 3.053(4) 1_555 1_555
Si1 Li1 3.071(5) 1_555 2_555
Si1 Li2 3.073(3) 1_555 4_565
Si1 Li3 3.077(3) 1_555 1_555
Si1 Li2 3.086(3) 1_555 1_565
Si1 Li3 3.102(3) 1_555 4_465
O1 Si1 1.6174(9) 1_555 1_555
O1 Li5 1.829(3) 1_555 4_565
O1 Li6 1.837(4) 1_555 1_555
O1 Li4 1.862(4) 1_555 1_555
O1 O2 2.6416(16) 1_555 1_565
O1 O4 2.6515(15) 1_555 1_565
O1 O3 2.6923(16) 1_555 1_555
O1 O3 3.1520(15) 1_555 3_675
O2 Si1 1.6345(14) 1_555 1_545
O2 Li1 1.875(5) 1_555 2_555
O2 Li2 1.899(4) 1_555 1_555
O2 Li6 1.931(4) 1_555 3_664
O2 O1 2.6416(16) 1_555 1_545
O2 O4 2.6524(14) 1_555 1_555
O2 O3 2.6627(15) 1_555 1_545
O2 Li4 2.961(4) 1_555 3_664
O3 Si1 1.6391(14) 1_555 1_555
O3 Li1 1.900(5) 1_555 2_555
O3 Li5 1.908(4) 1_555 2_554
O3 Li3 1.918(3) 1_555 4_465
O3 O4 2.6500(14) 1_555 1_565
O3 O2 2.6627(15) 1_555 1_565
O3 O1 2.6923(16) 1_555 1_555
O3 Li6 2.973(4) 1_555 3_674
O3 O1 3.1520(15) 1_555 3_674
O4 Si1 1.6211(10) 1_555 1_545
O4 Li3 1.895(3) 1_555 1_545
O4 Li2 1.910(3) 1_555 4_555
O4 Li4 1.930(5) 1_555 3_664
O4 O3 2.6500(14) 1_555 1_545
O4 O1 2.6515(15) 1_555 1_545
O4 O2 2.6524(14) 1_555 1_555
O4 Li5 3.056(4) 1_555 2_544
Li1 O2 1.875(5) 1_555 2_544
Li1 O3 1.900(5) 1_555 2_544
Li1 Cl1 2.417(3) 1_555 2_544
Li1 Li5 2.696(5) 1_555 1_554
Li1 Li2 2.758(5) 1_555 2_544
Li1 Cl2 2.798(3) 1_555 4_454
Li1 Si1 3.027(5) 1_555 2_534
Li1 Li3 3.050(4) 1_555 3_664
Li1 Si1 3.071(5) 1_555 2_544
Li1 Li3 3.112(4) 1_555 2_544
Li1 Li5 3.147(6) 1_555 3_554
Li1 Li6 3.157(6) 1_555 4_454
Li2 O2 1.899(4) 1_555 1_555
Li2 O4 1.910(3) 1_555 4_455
Li2 Cl1 2.417(3) 1_555 4_455
Li2 Cl2 2.693(3) 1_555 1_555
Li2 Li1 2.758(5) 1_555 2_555
Li2 Li3 2.853(4) 1_555 4_465
Li2 Li6 2.991(5) 1_555 3_664
Li2 Li4 3.014(5) 1_555 2_544
Li2 Si1 3.073(3) 1_555 4_465
Li2 Si1 3.086(3) 1_555 1_545
Li3 O4 1.895(3) 1_555 1_565
Li3 O3 1.918(3) 1_555 4_565
Li3 Cl2 2.537(3) 1_555 3_664
Li3 Cl1 2.620(3) 1_555 1_555
Li3 Li2 2.853(4) 1_555 4_565
Li3 Li5 3.021(5) 1_555 3_664
Li3 Li1 3.050(4) 1_555 3_665
Li3 Li4 3.052(5) 1_555 3_674
Li3 Si1 3.077(3) 1_555 1_555
Li3 Si1 3.102(3) 1_555 4_565
Li3 Li1 3.112(4) 1_555 2_555
Li4 O1 1.862(4) 1_555 1_555
Li4 O4 1.930(5) 1_555 3_665
Li4 Cl2 2.446(3) 1_555 1_555
Li4 Cl1 2.477(3) 1_555 4_465
Li4 Li6 2.679(4) 1_555 1_555
Li4 Li5 2.758(4) 1_555 4_565
Li4 Si1 2.839(4) 1_555 3_675
Li4 O2 2.961(4) 1_555 3_665
Li4 Li6 2.962(4) 1_555 4_465
Li4 Li2 3.014(5) 1_555 2_555
Li4 Li3 3.052(5) 1_555 3_675
Li4 Si1 3.053(4) 1_555 1_555
Li5 O1 1.829(3) 1_555 4_465
Li5 O3 1.908(4) 1_555 2_545
Li5 Cl1 2.461(3) 1_555 4_455
Li5 Cl2 2.476(3) 1_555 4_455
Li5 Li1 2.696(5) 1_555 1_556
Li5 Li6 2.722(4) 1_555 4_465
Li5 Li4 2.758(4) 1_555 4_465
Li5 Si1 2.901(4) 1_555 2_545
Li5 Si1 2.975(4) 1_555 4_465
Li5 Li3 3.021(5) 1_555 3_665
Li5 O4 3.056(4) 1_555 2_555
Li5 Li1 3.147(6) 1_555 3_555
Li6 O1 1.837(4) 1_555 1_555
Li6 O2 1.931(4) 1_555 3_665
Li6 Cl1 2.415(3) 1_555 1_555
Li6 Cl2 2.511(3) 1_555 4_565
Li6 Li4 2.679(4) 1_555 1_555
Li6 Li5 2.722(4) 1_555 4_565
Li6 Si1 2.862(4) 1_555 3_675
Li6 Li4 2.962(4) 1_555 4_565
Li6 O3 2.973(4) 1_555 3_675
Li6 Li2 2.991(5) 1_555 3_665
Li6 Si1 3.037(4) 1_555 1_555
Li6 Li1 3.157(6) 1_555 4_556

loop_
_pd_block_diffractogram_id
rebin_887501-505_MAC_001_summed_0001.xye

loop_
_pd_phase_block_id
phase_1_Pna21

_cod_database_fobs_code 4004109
